data_1543096
loop_
_publ_author_name
'Qin, Lei'
'Hartley, Anna'
'Turner, Peter'
'Elmes, Robert B. P.'
'Jolliffe, Katrina A.'

_publ_section_title
;
 Macrocyclic squaramides: anion receptors with high sulfate binding
 affinity and selectivity in aqueous media
;
_journal_issue 7
_journal_name_full 'Chem. Sci.'
_journal_page_first 4563
_journal_paper_doi 10.1039/C6SC01011C
_journal_volume 7
_journal_year 2016
_chemical_formula_sum 'C28 H32 N4 O6 S2'
_chemical_formula_weight 584.69
_space_group_crystal_system triclinic
_space_group_IT_number 2
_space_group_name_Hall '-P 1'
_space_group_name_H-M_alt 'P -1'
_symmetry_cell_setting triclinic
_symmetry_Int_Tables_number 2
_symmetry_space_group_name_Hall '-P 1'
_symmetry_space_group_name_H-M 'P -1'
_atom_sites_solution_hydrogens mixed
_audit_creation_method SHELXL-2014/7
_audit_update_record
;
2016-03-03 deposited with the CCDC.
2016-04-01 downloaded from the CCDC.
;
_cell_angle_alpha 73.717(2)
_cell_angle_beta 84.157(2)
_cell_angle_gamma 69.545(2)
_cell_formula_units_Z 1
_cell_length_a 8.4511(2)
_cell_length_b 8.5911(2)
_cell_length_c 10.8922(2)
_cell_measurement_reflns_used 26314
_cell_measurement_temperature 150(1)
_cell_measurement_theta_max 76.28
_cell_measurement_theta_min 2.57
_cell_volume 711.23(3)
_computing_cell_refinement
;
CrysAlisPro, Agilent Technologies,
Version 1.171.37.31d (release 11-02-2014 CrysAlis171 .NET)
(compiled Feb 11 2014,18:09:27)
;
_computing_data_collection
;
CrysAlisPro, Agilent Technologies,
Version 1.171.37.31d (release 11-02-2014 CrysAlis171 .NET)
(compiled Feb 11 2014,18:09:27)
;
_computing_data_reduction
;
CrysAlisPro, Agilent Technologies,
Version 1.171.37.31d (release 11-02-2014 CrysAlis171 .NET)
(compiled Feb 11 2014,18:09:27)
;
_computing_molecular_graphics
;
  ORTEP3 for Windows (Farrugia, L., 1997)
  ORTEPIII  (Burnett, N.M., Johnson,C.K., 1996). 
  WinGX (Farrugia, 1999)
  shelXle (H\"i?1/2bschle,C.B., et al., 2011) 
;
_computing_structure_refinement 'SHELXL-2014/7 (Sheldrick, 2014)'
_computing_structure_solution 'SHELXS-97 (Sheldrick, 1990)'
_diffrn_ambient_temperature 150(1)
_diffrn_crystal_treatment
;
attached with Exxon Paratone N to a nylon loop and quenched 
in a cold nitrogen gas stream from an Oxford Cryosystems Cryostream. 
;
_diffrn_detector 'CCD plate'
_diffrn_detector_area_resol_mean 10.5861
_diffrn_detector_type Atlas
_diffrn_measured_fraction_theta_full 1.000
_diffrn_measured_fraction_theta_max 0.992
_diffrn_measurement_device 'four-circle diffractometer'
_diffrn_measurement_device_type 'SuperNova, Dual, Cu at zero, Atlas'
_diffrn_measurement_method \w
_diffrn_radiation_monochromator mirror
_diffrn_radiation_type 'Cu K\a'
_diffrn_radiation_wavelength 1.5418
_diffrn_reflns_av_R_equivalents 0.0209
_diffrn_reflns_av_unetI/netI 0.0085
_diffrn_reflns_Laue_measured_fraction_full 1.000
_diffrn_reflns_Laue_measured_fraction_max 0.992
_diffrn_reflns_limit_h_max 10
_diffrn_reflns_limit_h_min -9
_diffrn_reflns_limit_k_max 10
_diffrn_reflns_limit_k_min -10
_diffrn_reflns_limit_l_max 13
_diffrn_reflns_limit_l_min -13
_diffrn_reflns_number 26314
_diffrn_reflns_point_group_measured_fraction_full 1.000
_diffrn_reflns_point_group_measured_fraction_max 0.992
_diffrn_reflns_theta_full 67.679
_diffrn_reflns_theta_max 76.274
_diffrn_reflns_theta_min 4.228
_diffrn_source 'SuperNova (Cu) X-ray Source'
_exptl_absorpt_coefficient_mu 2.108
_exptl_absorpt_correction_T_max 1.00
_exptl_absorpt_correction_T_min 0.857
_exptl_absorpt_correction_type multi-scan
_exptl_absorpt_process_details
;
  CrysAlisPro, Agilent Technologies,
  Version 1.171.37.35
  Empirical absorption correction using spherical 
  harmonics, implemented in SCALE3 ABSPACK scaling algorithm.
;
_exptl_crystal_colour 'clear colourless'
_exptl_crystal_density_diffrn 1.365
_exptl_crystal_description prism
_exptl_crystal_F_000 308
_exptl_crystal_size_max 0.150
_exptl_crystal_size_mid 0.110
_exptl_crystal_size_min 0.070
_refine_diff_density_max 0.302
_refine_diff_density_min -0.421
_refine_diff_density_rms 0.061
_refine_ls_extinction_method none
_refine_ls_goodness_of_fit_ref 1.308
_refine_ls_hydrogen_treatment mixed
_refine_ls_matrix_type full
_refine_ls_number_parameters 189
_refine_ls_number_reflns 2962
_refine_ls_number_restraints 0
_refine_ls_restrained_S_all 1.308
_refine_ls_R_factor_all 0.0365
_refine_ls_R_factor_gt 0.0357
_refine_ls_shift/su_max 0.000
_refine_ls_shift/su_mean 0.000
_refine_ls_structure_factor_coef Fsqd
_refine_ls_weighting_details 'w=1/[\s^2^(Fo^2^)+(0.03P)^2^+0.3P] where P=(Fo^2^+2Fc^2^)/3'
_refine_ls_weighting_scheme calc
_refine_ls_wR_factor_gt 0.0875
_refine_ls_wR_factor_ref 0.0879
_reflns_Friedel_coverage 0.000
_reflns_number_gt 2896
_reflns_number_total 2962
_reflns_threshold_expression 'I > 2\s(I)'
_cod_data_source_file c6sc01011c2.cif
_cod_data_source_block 3_kaj14mm_s1360
_cod_depositor_comments 'Adding full bibliography for 1543095--1543098.cif.'
_cod_database_code 1543096
_shelx_shelxl_version_number 2014/7
_shelx_space_group_comment
;
The symmetry employed for this shelxl refinement is uniquely defined
by the following loop, which should always be used as a source of
symmetry information in preference to the above space-group names.
They are only intended as comments.
;
_shelx_estimated_absorpt_t_min 0.743
_shelx_estimated_absorpt_t_max 0.866

loop_
_space_group_symop_operation_xyz
'x, y, z'
'-x, -y, -z'

loop_
_atom_site_label
_atom_site_type_symbol
_atom_site_fract_x
_atom_site_fract_y
_atom_site_fract_z
_atom_site_U_iso_or_equiv
_atom_site_adp_type
_atom_site_occupancy
_atom_site_site_symmetry_order
_atom_site_calc_flag
_atom_site_refinement_flags_posn
_atom_site_refinement_flags_adp
O1 O 0.69329(14) -0.41901(13) 0.54331(10) 0.0291(2) Uani 1 1 d . .
O2 O 0.79195(14) -0.07012(14) 0.40866(11) 0.0323(3) Uani 1 1 d . .
N1 N 0.33947(16) -0.24816(16) 0.39421(11) 0.0231(3) Uani 1 1 d . .
H1N H 0.352(2) -0.354(3) 0.4284(18) 0.032(5) Uiso 1 1 d . .
N2 N 0.42320(16) 0.11257(15) 0.27087(11) 0.0221(2) Uani 1 1 d . .
H2N H 0.329(3) 0.135(2) 0.2434(18) 0.029(5) Uiso 1 1 d . .
C1 C 0.46622(18) -0.19364(17) 0.40220(12) 0.0206(3) Uani 1 1 d . .
C2 C 0.62545(18) -0.27606(17) 0.47038(12) 0.0223(3) Uani 1 1 d . .
C3 C 0.67054(18) -0.11599(18) 0.41006(13) 0.0228(3) Uani 1 1 d . .
C4 C 0.50338(17) -0.03968(17) 0.34675(12) 0.0201(3) Uani 1 1 d . .
C5 C 0.50891(19) 0.23767(17) 0.21265(13) 0.0233(3) Uani 1 1 d . .
H5A H 0.6024 0.2197 0.2686 0.028 Uiso 1 1 calc R U
H5B H 0.4283 0.3557 0.2047 0.028 Uiso 1 1 calc R U
C6 C 0.57831(17) 0.21930(17) 0.08199(13) 0.0205(3) Uani 1 1 d . .
C7 C 0.73165(19) 0.09396(19) 0.06935(14) 0.0278(3) Uani 1 1 d . .
H7 H 0.7953 0.0212 0.1435 0.033 Uiso 1 1 calc R U
C8 C 0.79295(19) 0.0738(2) -0.05024(14) 0.0273(3) Uani 1 1 d . .
H8 H 0.8964 -0.0148 -0.0569 0.033 Uiso 1 1 calc R U
C9 C 0.70470(17) 0.18173(17) -0.16046(13) 0.0201(3) Uani 1 1 d . .
C10 C 0.55005(19) 0.30540(18) -0.14767(13) 0.0242(3) Uani 1 1 d . .
H10 H 0.4870 0.3789 -0.2219 0.029 Uiso 1 1 calc R U
C11 C 0.48669(18) 0.32272(18) -0.02757(14) 0.0240(3) Uani 1 1 d . .
H11 H 0.3796 0.4062 -0.0204 0.029 Uiso 1 1 calc R U
C12 C 0.78162(18) 0.16225(18) -0.28989(13) 0.0234(3) Uani 1 1 d . .
H12A H 0.8750 0.2101 -0.3079 0.028 Uiso 1 1 calc R U
H12B H 0.8302 0.0382 -0.2863 0.028 Uiso 1 1 calc R U
S1 S -0.05660(5) 0.39395(5) 0.19015(4) 0.02892(12) Uani 1 1 d . .
O3 O 0.10240(15) 0.27700(15) 0.14628(10) 0.0337(3) Uani 1 1 d . .
C13 C -0.0736(3) 0.3048(3) 0.35548(19) 0.0574(6) Uani 1 1 d . .
H13A H -0.1765 0.3773 0.3888 0.086 Uiso 1 1 calc R U
H13B H -0.0788 0.1887 0.3704 0.086 Uiso 1 1 calc R U
H13C H 0.0250 0.2987 0.3992 0.086 Uiso 1 1 calc R U
C14 C -0.0123(3) 0.5789(3) 0.1967(2) 0.0540(5) Uani 1 1 d . .
H14A H -0.1134 0.6598 0.2251 0.081 Uiso 1 1 calc R U
H14B H 0.0799 0.5445 0.2570 0.081 Uiso 1 1 calc R U
H14C H 0.0210 0.6345 0.1115 0.081 Uiso 1 1 calc R U

loop_
_atom_site_aniso_label
_atom_site_aniso_U_11
_atom_site_aniso_U_22
_atom_site_aniso_U_33
_atom_site_aniso_U_23
_atom_site_aniso_U_13
_atom_site_aniso_U_12
O1 0.0384(6) 0.0196(5) 0.0273(5) -0.0017(4) -0.0062(4) -0.0091(4)
O2 0.0310(6) 0.0299(6) 0.0370(6) -0.0028(5) -0.0046(5) -0.0149(5)
N1 0.0303(6) 0.0200(6) 0.0200(5) -0.0030(4) 0.0022(5) -0.0121(5)
N2 0.0241(6) 0.0193(6) 0.0222(6) -0.0033(4) 0.0010(5) -0.0084(5)
C1 0.0283(7) 0.0185(6) 0.0153(6) -0.0061(5) 0.0044(5) -0.0084(5)
C2 0.0312(7) 0.0196(6) 0.0177(6) -0.0071(5) 0.0018(5) -0.0092(6)
C3 0.0287(7) 0.0199(6) 0.0201(6) -0.0063(5) 0.0010(5) -0.0081(5)
C4 0.0260(7) 0.0191(6) 0.0170(6) -0.0074(5) 0.0041(5) -0.0089(5)
C5 0.0307(7) 0.0179(6) 0.0227(7) -0.0048(5) 0.0027(5) -0.0109(5)
C6 0.0252(7) 0.0166(6) 0.0214(6) -0.0042(5) 0.0013(5) -0.0103(5)
C7 0.0273(7) 0.0263(7) 0.0233(7) -0.0028(6) -0.0041(6) -0.0031(6)
C8 0.0217(7) 0.0278(7) 0.0277(7) -0.0074(6) -0.0011(6) -0.0021(6)
C9 0.0215(6) 0.0193(6) 0.0226(6) -0.0058(5) 0.0011(5) -0.0106(5)
C10 0.0281(7) 0.0193(6) 0.0222(7) -0.0031(5) -0.0036(5) -0.0051(5)
C11 0.0238(7) 0.0189(6) 0.0261(7) -0.0061(5) -0.0004(5) -0.0033(5)
C12 0.0234(7) 0.0239(7) 0.0245(7) -0.0069(5) 0.0029(5) -0.0103(5)
S1 0.0253(2) 0.02448(19) 0.0339(2) -0.00660(15) -0.00797(14) -0.00332(14)
O3 0.0356(6) 0.0326(6) 0.0295(6) -0.0114(5) 0.0015(4) -0.0054(5)
C13 0.0661(14) 0.0433(11) 0.0408(10) -0.0043(8) 0.0249(10) -0.0039(10)
C14 0.0750(15) 0.0348(10) 0.0608(13) -0.0225(9) 0.0171(11) -0.0258(10)

loop_
_atom_type_symbol
_atom_type_description
_atom_type_scat_dispersion_real
_atom_type_scat_dispersion_imag
_atom_type_scat_source
C C 0.0181 0.0091 'International Tables Vol C Tables 4.2.6.8 and 6.1.1.4'
H H 0.0000 0.0000 'International Tables Vol C Tables 4.2.6.8 and 6.1.1.4'
N N 0.0311 0.0180 'International Tables Vol C Tables 4.2.6.8 and 6.1.1.4'
O O 0.0492 0.0322 'International Tables Vol C Tables 4.2.6.8 and 6.1.1.4'
S S 0.3331 0.5567 'International Tables Vol C Tables 4.2.6.8 and 6.1.1.4'

loop_
_geom_angle_atom_site_label_1
_geom_angle_atom_site_label_2
_geom_angle_atom_site_label_3
_geom_angle
_geom_angle_site_symmetry_1
_geom_angle_site_symmetry_3
C1 N1 C12 121.26(12) . 2_655
C1 N1 H1N 118.0(13) . .
C12 N1 H1N 115.5(13) 2_655 .
C4 N2 C5 121.70(13) . .
C4 N2 H2N 121.6(13) . .
C5 N2 H2N 115.8(13) . .
N1 C1 C4 135.22(13) . .
N1 C1 C2 132.48(13) . .
C4 C1 C2 92.28(11) . .
O1 C2 C1 134.31(13) . .
O1 C2 C3 136.73(14) . .
C1 C2 C3 88.93(11) . .
O2 C3 C4 135.52(13) . .
O2 C3 C2 136.84(14) . .
C4 C3 C2 87.58(11) . .
N2 C4 C1 135.39(14) . .
N2 C4 C3 133.44(13) . .
C1 C4 C3 91.17(11) . .
N2 C5 C6 111.00(11) . .
N2 C5 H5A 109.4 . .
C6 C5 H5A 109.4 . .
N2 C5 H5B 109.4 . .
C6 C5 H5B 109.4 . .
H5A C5 H5B 108.0 . .
C11 C6 C7 118.60(13) . .
C11 C6 C5 120.60(12) . .
C7 C6 C5 120.75(12) . .
C8 C7 C6 120.76(13) . .
C8 C7 H7 119.6 . .
C6 C7 H7 119.6 . .
C7 C8 C9 120.74(13) . .
C7 C8 H8 119.6 . .
C9 C8 H8 119.6 . .
C10 C9 C8 118.44(13) . .
C10 C9 C12 122.54(12) . .
C8 C9 C12 119.01(12) . .
C11 C10 C9 120.74(13) . .
C11 C10 H10 119.6 . .
C9 C10 H10 119.6 . .
C6 C11 C10 120.64(13) . .
C6 C11 H11 119.7 . .
C10 C11 H11 119.7 . .
N1 C12 C9 113.26(11) 2_655 .
N1 C12 H12A 108.9 2_655 .
C9 C12 H12A 108.9 . .
N1 C12 H12B 108.9 2_655 .
C9 C12 H12B 108.9 . .
H12A C12 H12B 107.7 . .
O3 S1 C13 106.41(8) . .
O3 S1 C14 106.49(9) . .
C13 S1 C14 98.61(12) . .
S1 C13 H13A 109.5 . .
S1 C13 H13B 109.5 . .
H13A C13 H13B 109.5 . .
S1 C13 H13C 109.5 . .
H13A C13 H13C 109.5 . .
H13B C13 H13C 109.5 . .
S1 C14 H14A 109.5 . .
S1 C14 H14B 109.5 . .
H14A C14 H14B 109.5 . .
S1 C14 H14C 109.5 . .
H14A C14 H14C 109.5 . .
H14B C14 H14C 109.5 . .

loop_
_geom_bond_atom_site_label_1
_geom_bond_atom_site_label_2
_geom_bond_distance
_geom_bond_site_symmetry_2
O1 C2 1.2335(17) .
O2 C3 1.2183(18) .
N1 C1 1.3293(19) .
N1 C12 1.4566(18) 2_655
N1 H1N 0.86(2) .
N2 C4 1.3196(18) .
N2 C5 1.4663(17) .
N2 H2N 0.82(2) .
C1 C4 1.4200(18) .
C1 C2 1.451(2) .
C2 C3 1.5088(19) .
C3 C4 1.483(2) .
C5 C6 1.5118(18) .
C5 H5A 0.9900 .
C5 H5B 0.9900 .
C6 C11 1.3877(19) .
C6 C7 1.389(2) .
C7 C8 1.386(2) .
C7 H7 0.9500 .
C8 C9 1.390(2) .
C8 H8 0.9500 .
C9 C10 1.390(2) .
C9 C12 1.5192(19) .
C10 C11 1.390(2) .
C10 H10 0.9500 .
C11 H11 0.9500 .
C12 N1 1.4565(18) 2_655
C12 H12A 0.9900 .
C12 H12B 0.9900 .
S1 O3 1.4961(11) .
S1 C13 1.761(2) .
S1 C14 1.7762(19) .
C13 H13A 0.9800 .
C13 H13B 0.9800 .
C13 H13C 0.9800 .
C14 H14A 0.9800 .
C14 H14B 0.9800 .
C14 H14C 0.9800 .

loop_
_geom_hbond_atom_site_label_D
_geom_hbond_atom_site_label_H
_geom_hbond_atom_site_label_A
_geom_hbond_distance_DH
_geom_hbond_distance_HA
_geom_hbond_distance_DA
_geom_hbond_angle_DHA
_geom_hbond_site_symmetry_A
N1 H1N O1 0.86(2) 2.05(2) 2.8530(16) 156.4(18) 2_646
N2 H2N O3 0.82(2) 2.08(2) 2.8608(17) 159.6(18) .
C5 H5A O2 0.99 2.58 3.2749(18) 126.9 .
C12 H12B O3 0.99 2.60 3.4734(18) 147.0 2_655
C13 H13A O1 0.98 2.65 3.512(2) 146.6 1_465
C13 H13C O2 0.98 2.62 3.364(3) 133.0 2_656

loop_
_geom_torsion_atom_site_label_1
_geom_torsion_atom_site_label_2
_geom_torsion_atom_site_label_3
_geom_torsion_atom_site_label_4
_geom_torsion
_geom_torsion_site_symmetry_1
_geom_torsion_site_symmetry_4
C12 N1 C1 C4 17.0(2) 2_655 .
C12 N1 C1 C2 -160.48(13) 2_655 .
N1 C1 C2 O1 -1.4(3) . .
C4 C1 C2 O1 -179.66(16) . .
N1 C1 C2 C3 176.75(15) . .
C4 C1 C2 C3 -1.47(10) . .
O1 C2 C3 O2 2.2(3) . .
C1 C2 C3 O2 -175.96(18) . .
O1 C2 C3 C4 179.52(17) . .
C1 C2 C3 C4 1.41(10) . .
C5 N2 C4 C1 -169.60(14) . .
C5 N2 C4 C3 11.7(2) . .
N1 C1 C4 N2 4.3(3) . .
C2 C1 C4 N2 -177.60(16) . .
N1 C1 C4 C3 -176.64(15) . .
C2 C1 C4 C3 1.49(10) . .
O2 C3 C4 N2 -4.9(3) . .
C2 C3 C4 N2 177.69(15) . .
O2 C3 C4 C1 175.99(17) . .
C2 C3 C4 C1 -1.44(10) . .
C4 N2 C5 C6 92.38(15) . .
N2 C5 C6 C11 95.55(15) . .
N2 C5 C6 C7 -81.76(17) . .
C11 C6 C7 C8 0.7(2) . .
C5 C6 C7 C8 178.09(14) . .
C6 C7 C8 C9 1.9(2) . .
C7 C8 C9 C10 -2.8(2) . .
C7 C8 C9 C12 176.28(13) . .
C8 C9 C10 C11 1.2(2) . .
C12 C9 C10 C11 -177.86(13) . .
C7 C6 C11 C10 -2.3(2) . .
C5 C6 C11 C10 -179.71(13) . .
C9 C10 C11 C6 1.4(2) . .
C10 C9 C12 N1 -16.49(19) . 2_655
C8 C9 C12 N1 164.49(13) . 2_655
